data_4107770
loop_
_publ_author_name
'Shigeyoshi Inoue'
'Masaaki Ichinohe'
'Akira Sekiguchi'

_publ_section_title
;
 The Isolable Cation Radical of Disilene: Synthesis, Characterization, and
 a Reversible One-Electron Redox System
;
_journal_name_full 'Journal of the American Chemical Society'
_journal_page_first 6078
_journal_page_last 6079
_journal_paper_doi 10.1021/ja801761w
_journal_volume 130
_journal_year 2008
_chemical_formula_sum 'C72 H96 B F20 Si6'
_chemical_formula_weight 1520.84
_chemical_name_systematic
; 
 Tetrais(di-tert-butylmethylsilyl)disilene cation radical
 tetrakis(pentfluorophenyl)borate 
;
_space_group_IT_number 142
_symmetry_cell_setting tetragonal
_symmetry_space_group_name_Hall '-I 4bd 2c'
_symmetry_space_group_name_H-M 'I 41/a c d :2'
_atom_sites_solution_hydrogens geom
_atom_sites_solution_primary direct
_atom_sites_solution_secondary difmap
_audit_creation_method SHELXL-97
_cell_angle_alpha 90.00
_cell_angle_beta 90.00
_cell_angle_gamma 90.00
_cell_formula_units_Z 8
_cell_length_a 21.0090(17)
_cell_length_b 21.009
_cell_length_c 36.1310(14)
_cell_measurement_reflns_used 58814
_cell_measurement_temperature 120.0(1)
_cell_measurement_theta_max 25.00
_cell_measurement_theta_min 2.24
_cell_volume 15947.4(14)
_computing_cell_refinement 'HKL scalepack'
_computing_data_collection 'MacScience Xpress'
_computing_data_reduction Denzo
_computing_molecular_graphics ORTEP
_computing_publication_material CIFTAB
_computing_structure_refinement 'SHELXL-97 (Sheldrick, 1997)'
_computing_structure_solution SIR97
_diffrn_ambient_temperature 120.0(1)
_diffrn_measured_fraction_theta_full 0.997
_diffrn_measured_fraction_theta_max 0.997
_diffrn_measurement_device 'MacScience DIP2030 Image plate'
_diffrn_radiation_monochromator graphite
_diffrn_radiation_source 'rotating anode'
_diffrn_radiation_type MoK\a
_diffrn_radiation_wavelength 0.71070
_diffrn_reflns_av_R_equivalents 0.1120
_diffrn_reflns_av_sigmaI/netI 0.0603
_diffrn_reflns_limit_h_max 24
_diffrn_reflns_limit_h_min 0
_diffrn_reflns_limit_k_max 17
_diffrn_reflns_limit_k_min -17
_diffrn_reflns_limit_l_max 42
_diffrn_reflns_limit_l_min 0
_diffrn_reflns_number 58814
_diffrn_reflns_theta_full 25.00
_diffrn_reflns_theta_max 25.00
_diffrn_reflns_theta_min 2.24
_exptl_absorpt_coefficient_mu 0.190
_exptl_absorpt_correction_type none
_exptl_crystal_colour Red-brown
_exptl_crystal_density_diffrn 1.267
_exptl_crystal_description Cube
_exptl_crystal_F_000 6376
_exptl_crystal_size_max 0.2
_exptl_crystal_size_mid 0.2
_exptl_crystal_size_min 0.15
_refine_diff_density_max 0.287
_refine_diff_density_min -0.227
_refine_diff_density_rms 0.056
_refine_ls_extinction_coef 0.00093(15)
_refine_ls_extinction_expression Fc^*^=kFc[1+0.001xFc^2^\l^3^/sin(2\q)]^-1/4^
_refine_ls_extinction_method SHELXL
_refine_ls_goodness_of_fit_ref 0.981
_refine_ls_hydrogen_treatment constr
_refine_ls_matrix_type full
_refine_ls_number_parameters 314
_refine_ls_number_reflns 3506
_refine_ls_number_restraints 148
_refine_ls_restrained_S_all 0.970
_refine_ls_R_factor_all 0.1070
_refine_ls_R_factor_gt 0.0591
_refine_ls_shift/su_max 0.006
_refine_ls_shift/su_mean 0.000
_refine_ls_structure_factor_coef Fsqd
_refine_ls_weighting_details 'calc w=1/[\s^2^(Fo^2^)+(0.1075P)^2^+0.0000P] where P=(Fo^2^+2Fc^2^)/3'
_refine_ls_weighting_scheme calc
_refine_ls_wR_factor_gt 0.1540
_refine_ls_wR_factor_ref 0.1794
_reflns_number_gt 2023
_reflns_number_total 3506
_reflns_threshold_expression >2sigma(I)
_cod_data_source_file ja801761w-file002.cif
_cod_data_source_block shelxl
_cod_original_sg_symbol_H-M 'I 41/a c d '
_cod_database_code 4107770

loop_
_symmetry_equiv_pos_as_xyz
'x, y, z'
'-x, -y+1/2, z'
'x, -y, -z+1/2'
'-x+1/2, y, -z'
'-y+1/4, -x+1/4, -z+1/4'
'y+3/4, x+1/4, -z+1/4'
'y+1/4, -x+1/4, z+3/4'
'-y+1/4, x+3/4, z+1/4'
'x+1/2, y+1/2, z+1/2'
'-x+1/2, -y+1, z+1/2'
'x+1/2, -y+1/2, -z+1'
'-x+1, y+1/2, -z+1/2'
'-y+3/4, -x+3/4, -z+3/4'
'y+5/4, x+3/4, -z+3/4'
'y+3/4, -x+3/4, z+5/4'
'-y+3/4, x+5/4, z+3/4'
'-x, -y, -z'
'x, y-1/2, -z'
'-x, y, z-1/2'
'x-1/2, -y, z'
'y-1/4, x-1/4, z-1/4'
'-y-3/4, -x-1/4, z-1/4'
'-y-1/4, x-1/4, -z-3/4'
'y-1/4, -x-3/4, -z-1/4'
'-x+1/2, -y+1/2, -z+1/2'
'x+1/2, y, -z+1/2'
'-x+1/2, y+1/2, z'
'x, -y+1/2, z+1/2'
'y+1/4, x+1/4, z+1/4'
'-y-1/4, -x+1/4, z+1/4'
'-y+1/4, x+1/4, -z-1/4'
'y+1/4, -x-1/4, -z+1/4'

loop_
_atom_site_label
_atom_site_type_symbol
_atom_site_fract_x
_atom_site_fract_y
_atom_site_fract_z
_atom_site_U_iso_or_equiv
_atom_site_adp_type
_atom_site_occupancy
_atom_site_symmetry_multiplicity
_atom_site_calc_flag
_atom_site_refinement_flags
Si1 Si -0.03882(4) 0.28882(4) 0.1250 0.0401(4) Uani 1 2 d S
Si2 Si -0.13072(10) 0.29956(9) 0.16685(5) 0.0379(5) Uani 0.50 1 d PD
Si3 Si -0.03007(11) 0.35731(11) 0.06979(6) 0.0484(6) Uani 0.50 1 d PD
F20 F -0.11502(9) 0.24529(10) 0.33158(4) 0.0520(5) Uani 1 1 d .
F21 F -0.15372(11) 0.15574(12) 0.28485(5) 0.0743(7) Uani 1 1 d .
F22 F -0.07844(15) 0.05276(11) 0.27068(6) 0.0991(9) Uani 1 1 d .
F23 F 0.03653(13) 0.04247(10) 0.30535(6) 0.0831(8) Uani 1 1 d .
F24 F 0.07531(10) 0.12989(9) 0.35255(5) 0.0573(6) Uani 1 1 d .
C1 C -0.1868(3) 0.3511(4) 0.13982(17) 0.0527(18) Uani 0.50 1 d PD
H1A H -0.1689 0.3929 0.1372 0.079 Uiso 0.50 1 calc PR
H1B H -0.2267 0.3540 0.1526 0.079 Uiso 0.50 1 calc PR
H1C H -0.1935 0.3329 0.1158 0.079 Uiso 0.50 1 calc PR
C2 C -0.1679(3) 0.2175(2) 0.17111(16) 0.0533(19) Uani 0.50 1 d PD
C3 C -0.2291(5) 0.2171(8) 0.1948(4) 0.073(4) Uani 0.50 1 d PD
H3A H -0.2587 0.2476 0.1850 0.109 Uiso 0.50 1 calc PR
H3B H -0.2188 0.2280 0.2199 0.109 Uiso 0.50 1 calc PR
H3C H -0.2478 0.1754 0.1941 0.109 Uiso 0.50 1 calc PR
C4 C -0.1858(8) 0.1974(7) 0.1313(3) 0.090(8) Uani 0.50 1 d PD
H4A H -0.1485 0.1982 0.1160 0.135 Uiso 0.50 1 calc PR
H4B H -0.2170 0.2263 0.1216 0.135 Uiso 0.50 1 calc PR
H4C H -0.2031 0.1551 0.1317 0.135 Uiso 0.50 1 calc PR
C5 C -0.1227(3) 0.1664(3) 0.18676(18) 0.065(2) Uani 0.50 1 d PD
H5A H -0.0836 0.1668 0.1730 0.098 Uiso 0.50 1 calc PR
H5B H -0.1423 0.1253 0.1847 0.098 Uiso 0.50 1 calc PR
H5C H -0.1140 0.1754 0.2123 0.098 Uiso 0.50 1 calc PR
C6 C -0.1165(4) 0.3405(4) 0.21304(18) 0.050(3) Uani 0.50 1 d PD
C7 C -0.1792(4) 0.3688(5) 0.2282(3) 0.090(3) Uani 0.50 1 d PD
H7A H -0.2101 0.3355 0.2309 0.136 Uiso 0.50 1 calc PR
H7B H -0.1950 0.4002 0.2112 0.136 Uiso 0.50 1 calc PR
H7C H -0.1714 0.3883 0.2518 0.136 Uiso 0.50 1 calc PR
C8 C -0.0698(4) 0.3964(5) 0.2076(3) 0.052(2) Uani 0.50 1 d PD
H8A H -0.0295 0.3804 0.1992 0.079 Uiso 0.50 1 calc PR
H8B H -0.0642 0.4183 0.2307 0.079 Uiso 0.50 1 calc PR
H8C H -0.0867 0.4254 0.1896 0.079 Uiso 0.50 1 calc PR
C9 C -0.0888(7) 0.2966(6) 0.2432(4) 0.194(13) Uani 0.50 1 d PD
H9A H -0.1172 0.2615 0.2474 0.292 Uiso 0.50 1 calc PR
H9B H -0.0837 0.3202 0.2658 0.292 Uiso 0.50 1 calc PR
H9C H -0.0481 0.2807 0.2354 0.292 Uiso 0.50 1 calc PR
C10 C 0.0436(4) 0.3249(4) 0.0469(2) 0.080(3) Uani 0.50 1 d PD
H10A H 0.0350 0.2831 0.0373 0.120 Uiso 0.50 1 calc PR
H10B H 0.0774 0.3224 0.0647 0.120 Uiso 0.50 1 calc PR
H10C H 0.0560 0.3525 0.0270 0.120 Uiso 0.50 1 calc PR
C11 C -0.0075(3) 0.4391(2) 0.08791(15) 0.056(2) Uani 0.50 1 d PD
C12 C 0.0132(7) 0.4798(5) 0.0545(3) 0.067(5) Uani 0.50 1 d PD
H12A H -0.0212 0.4827 0.0371 0.100 Uiso 0.50 1 calc PR
H12B H 0.0493 0.4603 0.0427 0.100 Uiso 0.50 1 calc PR
H12C H 0.0246 0.5217 0.0628 0.100 Uiso 0.50 1 calc PR
C13 C 0.0492(4) 0.4348(7) 0.1148(3) 0.078(7) Uani 0.50 1 d PD
H13A H 0.0371 0.4105 0.1362 0.117 Uiso 0.50 1 calc PR
H13B H 0.0615 0.4769 0.1224 0.117 Uiso 0.50 1 calc PR
H13C H 0.0844 0.4144 0.1027 0.117 Uiso 0.50 1 calc PR
C14 C -0.0623(4) 0.4746(3) 0.10767(18) 0.065(2) Uani 0.50 1 d PD
H14A H -0.0984 0.4772 0.0914 0.098 Uiso 0.50 1 calc PR
H14B H -0.0485 0.5167 0.1141 0.098 Uiso 0.50 1 calc PR
H14C H -0.0739 0.4519 0.1297 0.098 Uiso 0.50 1 calc PR
C15 C -0.0988(3) 0.3506(4) 0.03577(17) 0.041(3) Uani 0.50 1 d PD
C16 C -0.1334(6) 0.2860(4) 0.0376(3) 0.075(4) Uani 0.50 1 d PD
H16A H -0.1029 0.2522 0.0355 0.113 Uiso 0.50 1 calc PR
H16B H -0.1635 0.2832 0.0177 0.113 Uiso 0.50 1 calc PR
H16C H -0.1553 0.2825 0.0608 0.113 Uiso 0.50 1 calc PR
C17 C -0.0682(6) 0.3557(5) -0.0029(3) 0.094(5) Uani 0.50 1 d PD
H17A H -0.0374 0.3224 -0.0059 0.140 Uiso 0.50 1 calc PR
H17B H -0.0477 0.3962 -0.0054 0.140 Uiso 0.50 1 calc PR
H17C H -0.1006 0.3515 -0.0215 0.140 Uiso 0.50 1 calc PR
C18 C -0.1490(4) 0.4038(4) 0.0396(2) 0.074(3) Uani 0.50 1 d PD
H18A H -0.1682 0.4015 0.0637 0.111 Uiso 0.50 1 calc PR
H18B H -0.1811 0.3985 0.0210 0.111 Uiso 0.50 1 calc PR
H18C H -0.1288 0.4445 0.0366 0.111 Uiso 0.50 1 calc PR
C19 C -0.01906(15) 0.19167(15) 0.34642(7) 0.0400(8) Uani 1 1 d .
C20 C -0.07560(16) 0.19507(16) 0.32653(7) 0.0444(8) Uani 1 1 d .
C21 C -0.09635(19) 0.14988(19) 0.30183(9) 0.0560(9) Uani 1 1 d .
C22 C -0.0591(2) 0.09844(19) 0.29462(9) 0.0645(11) Uani 1 1 d .
C23 C -0.0026(2) 0.09242(16) 0.31219(9) 0.0590(10) Uani 1 1 d .
C24 C 0.01706(18) 0.13912(16) 0.33735(8) 0.0482(9) Uani 1 1 d .
C25 C 0.2530(6) 0.4760(6) 0.0884(3) 0.270(8) Uani 1 1 d D
H25 H 0.2629 0.4674 0.0638 0.324 Uiso 1 1 calc R
C26 C 0.2836(4) 0.4439(3) 0.1164(5) 0.260(10) Uani 1 1 d D
H26 H 0.3132 0.4125 0.1106 0.311 Uiso 1 1 calc R
C27 C 0.2709(5) 0.4576(5) 0.1529(4) 0.208(5) Uani 1 1 d D
H27 H 0.2926 0.4363 0.1717 0.249 Uiso 1 1 calc R
B1 B 0.0000 0.2500 0.3750 0.0392(15) Uani 1 4 d S

loop_
_atom_site_aniso_label
_atom_site_aniso_U_11
_atom_site_aniso_U_22
_atom_site_aniso_U_33
_atom_site_aniso_U_23
_atom_site_aniso_U_13
_atom_site_aniso_U_12
Si1 0.0379(10) 0.039 0.0439(6) 0.002 0.002 0.0026(6)
Si2 0.0380(13) 0.0379(12) 0.0380(10) 0.0003(8) -0.0014(8) 0.0053(9)
Si3 0.0572(15) 0.0413(14) 0.0468(12) 0.0029(9) 0.0077(10) -0.0013(11)
F20 0.0480(12) 0.0604(14) 0.0474(9) 0.0011(9) -0.0077(8) -0.0012(10)
F21 0.0756(16) 0.0888(18) 0.0586(11) -0.0040(11) -0.0186(11) -0.0307(13)
F22 0.151(3) 0.0674(17) 0.0785(14) -0.0320(13) -0.0086(15) -0.0306(17)
F23 0.134(2) 0.0467(14) 0.0686(13) -0.0132(10) 0.0135(13) 0.0148(14)
F24 0.0644(14) 0.0541(13) 0.0534(11) -0.0038(9) 0.0061(9) 0.0177(10)
C1 0.042(4) 0.067(5) 0.049(4) 0.005(3) 0.006(3) 0.012(4)
C2 0.062(5) 0.051(5) 0.047(4) -0.009(4) 0.008(3) 0.000(4)
C3 0.070(9) 0.060(8) 0.088(8) -0.014(5) 0.041(6) -0.020(5)
C4 0.092(16) 0.103(16) 0.074(9) -0.032(9) -0.026(9) -0.006(12)
C5 0.086(6) 0.039(4) 0.071(4) 0.012(4) 0.027(4) -0.002(4)
C6 0.036(5) 0.056(7) 0.057(6) 0.014(4) -0.008(4) -0.014(5)
C7 0.076(7) 0.107(9) 0.088(6) -0.048(6) 0.032(5) -0.022(6)
C8 0.049(6) 0.057(6) 0.051(5) -0.005(4) 0.010(5) -0.016(5)
C9 0.34(3) 0.111(12) 0.132(14) 0.054(11) -0.159(18) -0.100(15)
C10 0.085(7) 0.071(6) 0.083(5) -0.009(5) 0.035(5) 0.010(5)
C11 0.074(6) 0.041(5) 0.053(4) 0.008(3) 0.009(4) -0.005(4)
C12 0.084(11) 0.047(7) 0.069(7) -0.010(5) 0.016(6) -0.017(5)
C13 0.054(11) 0.079(14) 0.102(12) 0.032(9) -0.001(8) -0.034(10)
C14 0.100(7) 0.045(5) 0.051(4) 0.001(3) 0.021(4) 0.009(5)
C15 0.067(7) 0.028(5) 0.028(4) 0.002(3) 0.001(4) -0.016(5)
C16 0.089(9) 0.078(8) 0.059(5) -0.002(6) -0.003(5) -0.038(7)
C17 0.126(11) 0.082(7) 0.073(7) -0.022(5) 0.068(8) -0.064(7)
C18 0.072(7) 0.093(8) 0.058(5) 0.008(5) -0.014(4) 0.003(5)
C19 0.044(2) 0.0386(19) 0.0374(14) 0.0022(13) 0.0041(13) -0.0013(14)
C20 0.053(2) 0.044(2) 0.0365(14) 0.0000(13) -0.0010(14) -0.0079(18)
C21 0.065(3) 0.055(2) 0.0479(17) -0.0004(16) -0.0058(17) -0.019(2)
C22 0.093(3) 0.052(3) 0.0485(19) -0.0122(17) -0.002(2) -0.023(2)
C23 0.091(3) 0.032(2) 0.0540(18) -0.0079(15) 0.013(2) 0.002(2)
C24 0.059(2) 0.045(2) 0.0404(16) 0.0024(14) 0.0020(15) 0.0013(18)
C25 0.154(11) 0.132(10) 0.53(2) -0.017(12) 0.146(15) -0.078(9)
C26 0.126(8) 0.090(7) 0.56(3) 0.031(12) 0.168(14) -0.014(5)
C27 0.105(7) 0.073(6) 0.446(18) -0.013(8) 0.070(8) -0.025(5)
B1 0.029(5) 0.055 0.033(3) 0.000 0.000 0.000

loop_
_atom_type_symbol
_atom_type_description
_atom_type_scat_dispersion_real
_atom_type_scat_dispersion_imag
_atom_type_scat_source
C C 0.0033 0.0016 'International Tables Vol C Tables 4.2.6.8 and 6.1.1.4'
H H 0.0000 0.0000 'International Tables Vol C Tables 4.2.6.8 and 6.1.1.4'
B B 0.0013 0.0007 'International Tables Vol C Tables 4.2.6.8 and 6.1.1.4'
F F 0.0171 0.0103 'International Tables Vol C Tables 4.2.6.8 and 6.1.1.4'
Si Si 0.0817 0.0704 'International Tables Vol C Tables 4.2.6.8 and 6.1.1.4'

loop_
_geom_angle_atom_site_label_1
_geom_angle_atom_site_label_2
_geom_angle_atom_site_label_3
_geom_angle
_geom_angle_site_symmetry_1
_geom_angle_site_symmetry_3
Si1 Si1 Si2 128.25(5) 2 .
Si1 Si1 Si3 111.09(6) 2 .
Si2 Si1 Si3 120.10(10) . .
C1 Si2 C2 108.0(3) . .
C1 Si2 C6 107.1(3) . .
C2 Si2 C6 113.8(4) . .
C1 Si2 Si1 103.1(2) . .
C2 Si2 Si1 106.81(19) . .
C6 Si2 Si1 117.2(3) . .
C10 Si3 C11 105.9(4) . .
C10 Si3 C15 108.2(4) . .
C11 Si3 C15 118.6(3) . .
C10 Si3 Si1 101.9(3) . .
C11 Si3 Si1 105.52(19) . .
C15 Si3 Si1 115.1(3) . .
Si2 C1 H1A 109.5 . .
Si2 C1 H1B 109.5 . .
H1A C1 H1B 109.5 . .
Si2 C1 H1C 109.5 . .
H1A C1 H1C 109.5 . .
H1B C1 H1C 109.5 . .
C5 C2 C3 107.9(5) . .
C5 C2 C4 107.6(5) . .
C3 C2 C4 108.1(5) . .
C5 C2 Si2 114.1(4) . .
C3 C2 Si2 113.1(7) . .
C4 C2 Si2 105.8(7) . .
C2 C3 H3A 109.5 . .
C2 C3 H3B 109.5 . .
H3A C3 H3B 109.5 . .
C2 C3 H3C 109.5 . .
H3A C3 H3C 109.5 . .
H3B C3 H3C 109.5 . .
C2 C4 H4A 109.5 . .
C2 C4 H4B 109.5 . .
H4A C4 H4B 109.5 . .
C2 C4 H4C 109.5 . .
H4A C4 H4C 109.5 . .
H4B C4 H4C 109.5 . .
C2 C5 H5A 109.5 . .
C2 C5 H5B 109.5 . .
H5A C5 H5B 109.5 . .
C2 C5 H5C 109.5 . .
H5A C5 H5C 109.5 . .
H5B C5 H5C 109.5 . .
C8 C6 C9 107.8(5) . .
C8 C6 C7 107.1(4) . .
C9 C6 C7 107.6(5) . .
C8 C6 Si2 109.5(6) . .
C9 C6 Si2 114.2(8) . .
C7 C6 Si2 110.5(5) . .
C6 C7 H7A 109.5 . .
C6 C7 H7B 109.5 . .
H7A C7 H7B 109.5 . .
C6 C7 H7C 109.5 . .
H7A C7 H7C 109.5 . .
H7B C7 H7C 109.5 . .
C6 C8 H8A 109.5 . .
C6 C8 H8B 109.5 . .
H8A C8 H8B 109.5 . .
C6 C8 H8C 109.5 . .
H8A C8 H8C 109.5 . .
H8B C8 H8C 109.5 . .
C6 C9 H9A 109.5 . .
C6 C9 H9B 109.5 . .
H9A C9 H9B 109.5 . .
C6 C9 H9C 109.5 . .
H9A C9 H9C 109.5 . .
H9B C9 H9C 109.5 . .
Si3 C10 H10A 109.5 . .
Si3 C10 H10B 109.5 . .
H10A C10 H10B 109.5 . .
Si3 C10 H10C 109.5 . .
H10A C10 H10C 109.5 . .
H10B C10 H10C 109.5 . .
C13 C11 C12 107.9(4) . .
C13 C11 C14 108.2(4) . .
C12 C11 C14 107.7(4) . .
C13 C11 Si3 111.0(6) . .
C12 C11 Si3 107.6(6) . .
C14 C11 Si3 114.2(5) . .
C11 C12 H12A 109.5 . .
C11 C12 H12B 109.5 . .
H12A C12 H12B 109.5 . .
C11 C12 H12C 109.5 . .
H12A C12 H12C 109.5 . .
H12B C12 H12C 109.5 . .
C11 C13 H13A 109.5 . .
C11 C13 H13B 109.5 . .
H13A C13 H13B 109.5 . .
C11 C13 H13C 109.5 . .
H13A C13 H13C 109.5 . .
H13B C13 H13C 109.5 . .
C11 C14 H14A 109.5 . .
C11 C14 H14B 109.5 . .
H14A C14 H14B 109.5 . .
C11 C14 H14C 109.5 . .
H14A C14 H14C 109.5 . .
H14B C14 H14C 109.5 . .
C16 C15 C17 107.2(4) . .
C16 C15 C18 108.1(5) . .
C17 C15 C18 108.5(5) . .
C16 C15 Si3 113.3(6) . .
C17 C15 Si3 105.4(8) . .
C18 C15 Si3 114.0(5) . .
C15 C16 H16A 109.5 . .
C15 C16 H16B 109.5 . .
H16A C16 H16B 109.5 . .
C15 C16 H16C 109.5 . .
H16A C16 H16C 109.5 . .
H16B C16 H16C 109.5 . .
C15 C17 H17A 109.5 . .
C15 C17 H17B 109.5 . .
H17A C17 H17B 109.5 . .
C15 C17 H17C 109.5 . .
H17A C17 H17C 109.5 . .
H17B C17 H17C 109.5 . .
C15 C18 H18A 109.5 . .
C15 C18 H18B 109.5 . .
H18A C18 H18B 109.5 . .
C15 C18 H18C 109.5 . .
H18A C18 H18C 109.5 . .
H18B C18 H18C 109.5 . .
C24 C19 C20 112.9(3) . .
C24 C19 B1 127.5(3) . .
C20 C19 B1 119.5(3) . .
F20 C20 C21 115.6(3) . .
F20 C20 C19 119.5(3) . .
C21 C20 C19 124.9(3) . .
F21 C21 C22 119.7(3) . .
F21 C21 C20 120.8(4) . .
C22 C21 C20 119.4(4) . .
C23 C22 F22 119.8(4) . .
C23 C22 C21 119.3(3) . .
F22 C22 C21 120.9(4) . .
C22 C23 F23 121.3(3) . .
C22 C23 C24 119.9(4) . .
F23 C23 C24 118.8(4) . .
F24 C24 C19 121.0(3) . .
F24 C24 C23 115.4(3) . .
C19 C24 C23 123.6(3) . .
C26 C25 C27 119.4(5) . 6_455
C26 C25 H25 120.3 . .
C27 C25 H25 120.3 6_455 .
C27 C26 C25 120.9(5) . .
C27 C26 H26 119.6 . .
C25 C26 H26 119.6 . .
C26 C27 C25 119.7(5) . 6_455
C26 C27 H27 120.2 . .
C25 C27 H27 120.2 6_455 .
C19 B1 C19 102.62(19) 2 .
C19 B1 C19 113.00(10) 2 31_556
C19 B1 C19 113.01(10) . 31_556
C19 B1 C19 113.00(10) 2 24_566
C19 B1 C19 113.01(10) . 24_566
C19 B1 C19 102.61(19) 31_556 24_566

loop_
_geom_bond_atom_site_label_1
_geom_bond_atom_site_label_2
_geom_bond_distance
_geom_bond_site_symmetry_2
Si1 Si1 2.307(2) 2
Si1 Si2 2.463(2) .
Si1 Si2 2.463(2) 5
Si1 Si3 2.466(2) 5
Si1 Si3 2.466(2) .
Si2 C1 1.875(6) .
Si2 C2 1.900(5) .
Si2 C6 1.901(5) .
Si3 C10 1.883(6) .
Si3 C11 1.898(4) .
Si3 C15 1.901(5) .
F20 C20 1.354(4) .
F21 C21 1.358(4) .
F22 C22 1.354(4) .
F23 C23 1.356(4) .
F24 C24 1.355(4) .
C1 H1A 0.9600 .
C1 H1B 0.9600 .
C1 H1C 0.9600 .
C2 C5 1.540(4) .
C2 C3 1.543(4) .
C2 C4 1.544(4) .
C3 H3A 0.9600 .
C3 H3B 0.9600 .
C3 H3C 0.9600 .
C4 H4A 0.9600 .
C4 H4B 0.9600 .
C4 H4C 0.9600 .
C5 H5A 0.9600 .
C5 H5B 0.9600 .
C5 H5C 0.9600 .
C6 C8 1.543(4) .
C6 C9 1.543(4) .
C6 C7 1.545(4) .
C7 H7A 0.9600 .
C7 H7B 0.9600 .
C7 H7C 0.9600 .
C8 H8A 0.9600 .
C8 H8B 0.9600 .
C8 H8C 0.9600 .
C9 H9A 0.9600 .
C9 H9B 0.9600 .
C9 H9C 0.9600 .
C10 H10A 0.9600 .
C10 H10B 0.9600 .
C10 H10C 0.9600 .
C11 C13 1.542(4) .
C11 C12 1.544(4) .
C11 C14 1.545(4) .
C12 H12A 0.9600 .
C12 H12B 0.9600 .
C12 H12C 0.9600 .
C13 H13A 0.9600 .
C13 H13B 0.9600 .
C13 H13C 0.9600 .
C14 H14A 0.9600 .
C14 H14B 0.9600 .
C14 H14C 0.9600 .
C15 C16 1.541(4) .
C15 C17 1.541(4) .
C15 C18 1.543(4) .
C16 H16A 0.9600 .
C16 H16B 0.9600 .
C16 H16C 0.9600 .
C17 H17A 0.9600 .
C17 H17B 0.9600 .
C17 H17C 0.9600 .
C18 H18A 0.9600 .
C18 H18B 0.9600 .
C18 H18C 0.9600 .
C19 C24 1.379(4) .
C19 C20 1.390(4) .
C19 B1 1.652(3) .
C20 C21 1.374(4) .
C21 C22 1.359(6) .
C22 C23 1.352(6) .
C23 C24 1.400(5) .
C25 C26 1.377(6) .
C25 C27 1.378(6) 6_455
C25 H25 0.9300 .
C26 C27 1.376(6) .
C26 H26 0.9300 .
C27 C25 1.378(6) 6_455
C27 H27 0.9300 .
B1 C19 1.652(3) 2
B1 C19 1.652(3) 31_556
B1 C19 1.652(3) 24_566
